data_7201480
loop_
_publ_author_name
'Liu, Guang-Xiang'
'Zhu, Kun'
'Xu, Huan-Min'
'Nishihara, Sadafumi'
'Huang, Rong-Yi'
'Ren, Xiao-Ming'

_publ_section_title
;
 Construction of hybrid d10 metal--organic frameworks by flexible
 aromatic dicarboxylate and N-donor ligands&#x2009;:&#x2009; syntheses,
 structures and physical properties
;
_journal_issue 12
_journal_name_full CrystEngComm
_journal_page_first 2784
_journal_paper_doi 10.1039/b916280c
_journal_volume 11
_journal_year 2009
_chemical_formula_moiety 'C42 H30 Cd N4 O8 Zn'
_chemical_formula_sum 'C42 H30 Cd N4 O8 Zn'
_chemical_formula_weight 896.47
_chemical_name_systematic
;
?
;
_space_group_IT_number 2
_symmetry_cell_setting triclinic
_symmetry_space_group_name_Hall '-P 1'
_symmetry_space_group_name_H-M 'P -1'
_atom_sites_solution_hydrogens geom
_atom_sites_solution_primary direct
_atom_sites_solution_secondary difmap
_audit_creation_method SHELXL-97
_cell_angle_alpha 72.6390(10)
_cell_angle_beta 86.5840(10)
_cell_angle_gamma 70.3600(10)
_cell_formula_units_Z 2
_cell_length_a 11.9785(8)
_cell_length_b 12.6636(8)
_cell_length_c 13.6303(9)
_cell_measurement_reflns_used 4414
_cell_measurement_temperature 293(2)
_cell_measurement_theta_max 24.75
_cell_measurement_theta_min 2.70
_cell_volume 1856.7(2)
_computing_cell_refinement 'SAINT (Bruker, 2000)'
_computing_data_collection 'SMART (Bruker, 2000)'
_computing_data_reduction 'SAINT (Bruker, 2000)'
_computing_molecular_graphics 'SHELXTL (Sheldrick, 2008)'
_computing_publication_material SHELXTL
_computing_structure_refinement 'SHELXL-97 (Sheldrick, 2008)'
_computing_structure_solution 'SHELXS-97 (Sheldrick, 2008)'
_diffrn_ambient_temperature 293(2)
_diffrn_measured_fraction_theta_full 0.983
_diffrn_measured_fraction_theta_max 0.983
_diffrn_measurement_device_type 'Bruker Smart Aepex CCD area detector'
_diffrn_measurement_method 'phi and omega scans'
_diffrn_radiation_monochromator graphite
_diffrn_radiation_source 'sealed tube'
_diffrn_radiation_type MoK\a
_diffrn_radiation_wavelength 0.71073
_diffrn_reflns_av_R_equivalents 0.0297
_diffrn_reflns_av_sigmaI/netI 0.0461
_diffrn_reflns_limit_h_max 14
_diffrn_reflns_limit_h_min -14
_diffrn_reflns_limit_k_max 15
_diffrn_reflns_limit_k_min -15
_diffrn_reflns_limit_l_max 16
_diffrn_reflns_limit_l_min -15
_diffrn_reflns_number 14516
_diffrn_reflns_theta_full 25.50
_diffrn_reflns_theta_max 25.50
_diffrn_reflns_theta_min 1.79
_exptl_absorpt_coefficient_mu 1.280
_exptl_absorpt_correction_T_max 0.7660
_exptl_absorpt_correction_T_min 0.7158
_exptl_absorpt_correction_type multi-scan
_exptl_absorpt_process_details 'SADABS(Bruker, 2000)'
_exptl_crystal_colour colorless
_exptl_crystal_density_diffrn 1.604
_exptl_crystal_density_method 'not measured'
_exptl_crystal_description block
_exptl_crystal_F_000 904
_exptl_crystal_size_max 0.28
_exptl_crystal_size_mid 0.24
_exptl_crystal_size_min 0.22
_refine_diff_density_max 0.331
_refine_diff_density_min -0.424
_refine_diff_density_rms 0.069
_refine_ls_extinction_method none
_refine_ls_goodness_of_fit_ref 1.054
_refine_ls_hydrogen_treatment constr
_refine_ls_matrix_type full
_refine_ls_number_parameters 505
_refine_ls_number_reflns 6795
_refine_ls_number_restraints 0
_refine_ls_restrained_S_all 1.054
_refine_ls_R_factor_all 0.0500
_refine_ls_R_factor_gt 0.0342
_refine_ls_shift/su_max 0.000
_refine_ls_shift/su_mean 0.000
_refine_ls_structure_factor_coef Fsqd
_refine_ls_weighting_details 'calc w=1/[\s^2^(Fo^2^)+(0.0298P)^2^+0.3487P] where P=(Fo^2^+2Fc^2^)/3'
_refine_ls_weighting_scheme calc
_refine_ls_wR_factor_gt 0.0714
_refine_ls_wR_factor_ref 0.0763
_reflns_number_gt 5322
_reflns_number_total 6795
_reflns_threshold_expression >2sigma(I)
_cod_data_source_file b916280c.txt
_cod_data_source_block K3
_cod_depositor_comments
;
The following automatic conversions were performed:
'_symmetry_cell_setting' value 'Triclinic' changed to 'triclinic'
according to '/home/saulius/struct/CIF-dictionaries/cif_core.dic'
dictionary named 'cif_core.dic' version 2.4.1 from 2010-06-29.

Automatic conversion script
Id: cif_fix_enum 1527 2010-12-29 10:47:43Z saulius 
;
_cod_database_code 7201480

loop_
_symmetry_equiv_pos_as_xyz
'x, y, z'
'-x, -y, -z'

loop_
_atom_site_label
_atom_site_type_symbol
_atom_site_fract_x
_atom_site_fract_y
_atom_site_fract_z
_atom_site_U_iso_or_equiv
_atom_site_adp_type
_atom_site_occupancy
_atom_site_symmetry_multiplicity
_atom_site_calc_flag
_atom_site_refinement_flags
_atom_site_disorder_assembly
_atom_site_disorder_group
Cd1 Cd 0.00865(2) 0.04837(2) 0.126450(16) 0.03398(8) Uani 1 1 d . . .
Zn1 Zn -0.15501(3) 0.14511(3) 0.32101(3) 0.03602(11) Uani 1 1 d . . .
N1 N 0.0848(2) 0.1817(2) 0.03111(19) 0.0366(6) Uani 1 1 d . . .
N2 N 0.1460(2) 0.2868(2) -0.10563(19) 0.0375(7) Uani 1 1 d . . .
N3 N 0.6475(2) 0.2464(2) -0.4490(2) 0.0404(7) Uani 1 1 d . . .
N4 N 0.7179(2) 0.2143(2) -0.5929(2) 0.0401(7) Uani 1 1 d . . .
O1 O -0.16314(19) 0.19918(19) 0.17109(15) 0.0369(5) Uani 1 1 d . . .
O2 O -0.1750(3) 0.3664(2) 0.1968(2) 0.0856(10) Uani 1 1 d . . .
O3 O -0.1061(2) 0.0912(2) -0.02418(16) 0.0421(6) Uani 1 1 d . . .
O4 O -0.2179(2) 0.0770(2) -0.13729(17) 0.0564(7) Uani 1 1 d . . .
O5 O -0.0550(2) -0.0844(2) 0.23580(15) 0.0461(6) Uani 1 1 d . . .
O6 O -0.1391(2) -0.0221(2) 0.36853(16) 0.0469(6) Uani 1 1 d . . .
O7 O 0.0186(2) -0.1516(2) 0.61266(17) 0.0520(7) Uani 1 1 d . . .
O8 O -0.0927(2) -0.0724(2) 0.72419(17) 0.0551(7) Uani 1 1 d . . .
C1 C -0.1769(3) 0.3105(3) 0.1382(3) 0.0440(9) Uani 1 1 d . . .
C2 C -0.1946(3) 0.3688(3) 0.0248(2) 0.0394(8) Uani 1 1 d . . .
C3 C -0.1378(4) 0.4487(3) -0.0192(3) 0.0554(10) Uani 1 1 d . . .
H3 H -0.0905 0.4646 0.0224 0.066 Uiso 1 1 calc R . .
C4 C -0.1493(4) 0.5054(4) -0.1228(3) 0.0717(13) Uani 1 1 d . . .
H4 H -0.1090 0.5578 -0.1514 0.086 Uiso 1 1 calc R . .
C5 C -0.2210(5) 0.4840(4) -0.1835(3) 0.0772(15) Uani 1 1 d . . .
H5 H -0.2302 0.5227 -0.2537 0.093 Uiso 1 1 calc R . .
C6 C -0.2795(4) 0.4052(4) -0.1411(3) 0.0639(12) Uani 1 1 d . . .
H6 H -0.3276 0.3913 -0.1834 0.077 Uiso 1 1 calc R . .
C7 C -0.2683(3) 0.3457(3) -0.0358(2) 0.0416(9) Uani 1 1 d . . .
C8 C -0.3410(3) 0.2688(3) 0.0084(2) 0.0414(8) Uani 1 1 d . . .
C9 C -0.4400(3) 0.3092(4) 0.0629(3) 0.0564(11) Uani 1 1 d . . .
H9 H -0.4582 0.3823 0.0735 0.068 Uiso 1 1 calc R . .
C10 C -0.5116(4) 0.2421(4) 0.1013(3) 0.0731(13) Uani 1 1 d . . .
H10 H -0.5761 0.2691 0.1395 0.088 Uiso 1 1 calc R . .
C11 C -0.4882(4) 0.1360(5) 0.0834(3) 0.0749(13) Uani 1 1 d . . .
H11 H -0.5375 0.0916 0.1084 0.090 Uiso 1 1 calc R . .
C12 C -0.3912(3) 0.0952(4) 0.0283(3) 0.0562(10) Uani 1 1 d . . .
H12 H -0.3758 0.0235 0.0156 0.067 Uiso 1 1 calc R . .
C13 C -0.3160(3) 0.1606(3) -0.0085(2) 0.0377(8) Uani 1 1 d . . .
C14 C -0.2069(3) 0.1079(3) -0.0617(2) 0.0365(8) Uani 1 1 d . . .
C15 C -0.0771(3) -0.1003(3) 0.3298(2) 0.0365(8) Uani 1 1 d . . .
C16 C -0.0221(3) -0.2219(3) 0.4014(2) 0.0349(8) Uani 1 1 d . . .
C17 C 0.0779(3) -0.2961(3) 0.3692(3) 0.0461(9) Uani 1 1 d . . .
H17 H 0.1033 -0.2714 0.3031 0.055 Uiso 1 1 calc R . .
C18 C 0.1400(3) -0.4052(4) 0.4332(3) 0.0584(11) Uani 1 1 d . . .
H18 H 0.2067 -0.4537 0.4106 0.070 Uiso 1 1 calc R . .
C19 C 0.1027(4) -0.4420(3) 0.5309(3) 0.0656(12) Uani 1 1 d . . .
H19 H 0.1445 -0.5157 0.5746 0.079 Uiso 1 1 calc R . .
C20 C 0.0042(4) -0.3705(3) 0.5642(3) 0.0563(10) Uani 1 1 d . . .
H20 H -0.0197 -0.3967 0.6306 0.068 Uiso 1 1 calc R . .
C21 C -0.0609(3) -0.2598(3) 0.5010(2) 0.0367(8) Uani 1 1 d . . .
C22 C -0.1744(3) -0.1951(3) 0.5402(2) 0.0381(8) Uani 1 1 d . . .
C23 C -0.2780(3) -0.2027(3) 0.5064(3) 0.0539(10) Uani 1 1 d . . .
H23 H -0.2741 -0.2402 0.4565 0.065 Uiso 1 1 calc R . .
C24 C -0.3858(4) -0.1561(4) 0.5450(3) 0.0661(12) Uani 1 1 d . . .
H24 H -0.4539 -0.1614 0.5204 0.079 Uiso 1 1 calc R . .
C25 C -0.3933(3) -0.1023(4) 0.6190(3) 0.0607(11) Uani 1 1 d . . .
H25 H -0.4663 -0.0719 0.6459 0.073 Uiso 1 1 calc R . .
C26 C -0.2930(3) -0.0929(3) 0.6540(3) 0.0494(10) Uani 1 1 d . . .
H26 H -0.2989 -0.0557 0.7045 0.059 Uiso 1 1 calc R . .
C27 C -0.1826(3) -0.1379(3) 0.6156(2) 0.0369(8) Uani 1 1 d . . .
C28 C -0.0780(3) -0.1196(3) 0.6542(2) 0.0408(8) Uani 1 1 d . . .
C29 C 0.0762(3) 0.2229(3) -0.0704(2) 0.0402(8) Uani 1 1 d . . .
H29 H 0.0273 0.2089 -0.1120 0.048 Uiso 1 1 calc R . .
C30 C 0.1663(3) 0.2220(3) 0.0606(3) 0.0501(9) Uani 1 1 d . . .
H30 H 0.1912 0.2068 0.1282 0.060 Uiso 1 1 calc R . .
C31 C 0.2048(3) 0.2867(3) -0.0226(3) 0.0491(9) Uani 1 1 d . . .
H31 H 0.2602 0.3238 -0.0235 0.059 Uiso 1 1 calc R . .
C32 C 0.1565(3) 0.3490(3) -0.2129(2) 0.0500(10) Uani 1 1 d . . .
H32A H 0.1235 0.4329 -0.2230 0.060 Uiso 1 1 calc R . .
H32B H 0.1109 0.3293 -0.2570 0.060 Uiso 1 1 calc R . .
C33 C 0.2842(3) 0.3180(3) -0.2433(2) 0.0407(8) Uani 1 1 d . . .
C34 C 0.3385(3) 0.4014(3) -0.2666(3) 0.0540(10) Uani 1 1 d . . .
H34 H 0.2974 0.4766 -0.2626 0.065 Uiso 1 1 calc R . .
C35 C 0.4548(3) 0.3733(3) -0.2960(3) 0.0537(10) Uani 1 1 d . . .
H35 H 0.4907 0.4307 -0.3120 0.064 Uiso 1 1 calc R . .
C36 C 0.5182(3) 0.2639(3) -0.3021(2) 0.0449(9) Uani 1 1 d . . .
C37 C 0.4638(3) 0.1800(3) -0.2770(3) 0.0574(11) Uani 1 1 d . . .
H37 H 0.5054 0.1045 -0.2801 0.069 Uiso 1 1 calc R . .
C38 C 0.3475(3) 0.2070(3) -0.2472(3) 0.0541(10) Uani 1 1 d . . .
H38 H 0.3120 0.1492 -0.2298 0.065 Uiso 1 1 calc R . .
C39 C 0.6431(3) 0.2373(4) -0.3380(2) 0.0541(11) Uani 1 1 d . . .
H39A H 0.6773 0.2917 -0.3253 0.065 Uiso 1 1 calc R . .
H39B H 0.6906 0.1586 -0.2986 0.065 Uiso 1 1 calc R . .
C40 C 0.5687(3) 0.3245(3) -0.5254(3) 0.0530(10) Uani 1 1 d . . .
H40 H 0.4980 0.3812 -0.5185 0.064 Uiso 1 1 calc R . .
C41 C 0.6131(3) 0.3037(3) -0.6136(3) 0.0526(10) Uani 1 1 d . . .
H41 H 0.5772 0.3447 -0.6788 0.063 Uiso 1 1 calc R . .
C42 C 0.7355(3) 0.1829(3) -0.4924(3) 0.0494(10) Uani 1 1 d . . .
H42 H 0.8019 0.1234 -0.4563 0.059 Uiso 1 1 calc R . .

loop_
_atom_site_aniso_label
_atom_site_aniso_U_11
_atom_site_aniso_U_22
_atom_site_aniso_U_33
_atom_site_aniso_U_23
_atom_site_aniso_U_13
_atom_site_aniso_U_12
Cd1 0.04209(16) 0.03531(15) 0.02486(13) -0.00997(10) 0.00778(10) -0.01344(11)
Zn1 0.0406(2) 0.0419(2) 0.0275(2) -0.01447(18) 0.00750(17) -0.01350(19)
N1 0.0392(17) 0.0430(17) 0.0299(15) -0.0102(13) 0.0057(12) -0.0181(14)
N2 0.0352(16) 0.0434(17) 0.0325(15) -0.0077(13) 0.0054(12) -0.0152(14)
N3 0.0338(16) 0.0526(19) 0.0325(15) -0.0134(14) 0.0054(13) -0.0113(14)
N4 0.0414(17) 0.0414(17) 0.0347(16) -0.0117(13) 0.0115(13) -0.0115(14)
O1 0.0443(14) 0.0351(13) 0.0288(12) -0.0083(10) 0.0030(10) -0.0114(11)
O2 0.158(3) 0.0507(18) 0.0457(16) -0.0231(15) -0.0058(18) -0.0229(19)
O3 0.0356(14) 0.0534(15) 0.0360(13) -0.0167(11) 0.0040(11) -0.0106(12)
O4 0.0622(17) 0.0644(18) 0.0410(14) -0.0282(13) -0.0067(12) -0.0067(14)
O5 0.0716(17) 0.0458(15) 0.0249(12) -0.0081(11) 0.0115(11) -0.0283(13)
O6 0.0626(16) 0.0400(14) 0.0335(13) -0.0090(11) 0.0139(11) -0.0148(12)
O7 0.0413(15) 0.0789(19) 0.0476(15) -0.0375(14) 0.0060(12) -0.0191(13)
O8 0.0564(16) 0.0781(19) 0.0409(14) -0.0358(14) 0.0038(12) -0.0196(14)
C1 0.048(2) 0.042(2) 0.038(2) -0.0150(18) 0.0064(16) -0.0087(18)
C2 0.049(2) 0.0306(19) 0.0348(18) -0.0113(15) 0.0099(16) -0.0090(17)
C3 0.068(3) 0.046(2) 0.056(2) -0.018(2) 0.016(2) -0.023(2)
C4 0.109(4) 0.053(3) 0.057(3) -0.016(2) 0.034(3) -0.037(3)
C5 0.134(5) 0.054(3) 0.035(2) -0.006(2) 0.013(3) -0.029(3)
C6 0.096(3) 0.055(3) 0.039(2) -0.017(2) -0.005(2) -0.019(2)
C7 0.053(2) 0.0314(19) 0.0330(18) -0.0126(16) 0.0047(16) -0.0031(17)
C8 0.038(2) 0.047(2) 0.0347(19) -0.0143(17) -0.0030(15) -0.0054(17)
C9 0.045(2) 0.059(3) 0.063(3) -0.032(2) 0.010(2) -0.004(2)
C10 0.044(3) 0.095(4) 0.081(3) -0.040(3) 0.020(2) -0.014(3)
C11 0.045(3) 0.101(4) 0.090(3) -0.036(3) 0.019(2) -0.034(3)
C12 0.052(3) 0.057(3) 0.066(3) -0.023(2) 0.006(2) -0.022(2)
C13 0.0320(19) 0.044(2) 0.0342(18) -0.0140(16) -0.0010(15) -0.0067(16)
C14 0.045(2) 0.0298(18) 0.0283(17) -0.0044(15) 0.0023(16) -0.0086(16)
C15 0.043(2) 0.042(2) 0.0313(18) -0.0118(16) 0.0063(15) -0.0227(17)
C16 0.043(2) 0.0371(19) 0.0277(17) -0.0112(15) 0.0019(15) -0.0161(16)
C17 0.049(2) 0.053(2) 0.0339(19) -0.0127(18) 0.0052(17) -0.0154(19)
C18 0.056(3) 0.058(3) 0.049(2) -0.020(2) 0.003(2) 0.000(2)
C19 0.081(3) 0.047(2) 0.044(2) -0.005(2) -0.003(2) 0.003(2)
C20 0.076(3) 0.049(2) 0.031(2) -0.0057(18) 0.0018(19) -0.010(2)
C21 0.047(2) 0.039(2) 0.0269(17) -0.0123(15) 0.0003(15) -0.0154(17)
C22 0.049(2) 0.041(2) 0.0254(17) -0.0056(15) 0.0040(15) -0.0194(17)
C23 0.057(3) 0.068(3) 0.047(2) -0.021(2) -0.0027(19) -0.030(2)
C24 0.051(3) 0.081(3) 0.074(3) -0.021(3) -0.001(2) -0.033(2)
C25 0.041(2) 0.075(3) 0.063(3) -0.020(2) 0.015(2) -0.019(2)
C26 0.050(2) 0.065(3) 0.0333(19) -0.0163(18) 0.0073(17) -0.018(2)
C27 0.037(2) 0.047(2) 0.0253(17) -0.0094(15) 0.0047(14) -0.0149(16)
C28 0.046(2) 0.045(2) 0.0305(18) -0.0122(16) 0.0012(16) -0.0135(18)
C29 0.038(2) 0.047(2) 0.040(2) -0.0153(17) 0.0058(16) -0.0169(17)
C30 0.059(2) 0.064(3) 0.036(2) -0.0134(19) 0.0006(18) -0.032(2)
C31 0.054(2) 0.062(3) 0.045(2) -0.0143(19) 0.0045(18) -0.039(2)
C32 0.043(2) 0.061(3) 0.037(2) -0.0004(18) 0.0064(17) -0.0192(19)
C33 0.043(2) 0.049(2) 0.0281(17) -0.0090(16) 0.0079(15) -0.0161(18)
C34 0.053(2) 0.047(2) 0.067(3) -0.024(2) 0.022(2) -0.019(2)
C35 0.053(2) 0.059(3) 0.061(2) -0.024(2) 0.018(2) -0.032(2)
C36 0.038(2) 0.064(3) 0.0304(18) -0.0161(18) 0.0080(15) -0.0129(19)
C37 0.056(3) 0.047(2) 0.059(3) -0.016(2) 0.015(2) -0.006(2)
C38 0.061(3) 0.044(2) 0.058(2) -0.0118(19) 0.016(2) -0.025(2)
C39 0.043(2) 0.086(3) 0.0318(19) -0.023(2) 0.0083(16) -0.016(2)
C40 0.043(2) 0.058(3) 0.039(2) -0.0115(19) 0.0050(17) 0.0032(19)
C41 0.048(2) 0.061(3) 0.0302(19) -0.0056(18) 0.0022(17) -0.003(2)
C42 0.042(2) 0.056(2) 0.036(2) -0.0111(18) 0.0073(16) 0.0000(18)

loop_
_atom_type_symbol
_atom_type_description
_atom_type_scat_dispersion_real
_atom_type_scat_dispersion_imag
_atom_type_scat_source
C C 0.0033 0.0016 'International Tables Vol C Tables 4.2.6.8 and 6.1.1.4'
H H 0.0000 0.0000 'International Tables Vol C Tables 4.2.6.8 and 6.1.1.4'
N N 0.0061 0.0033 'International Tables Vol C Tables 4.2.6.8 and 6.1.1.4'
O O 0.0106 0.0060 'International Tables Vol C Tables 4.2.6.8 and 6.1.1.4'
Zn Zn 0.2839 1.4301 'International Tables Vol C Tables 4.2.6.8 and 6.1.1.4'
Cd Cd -0.8075 1.2024 'International Tables Vol C Tables 4.2.6.8 and 6.1.1.4'

loop_
_geom_angle_atom_site_label_1
_geom_angle_atom_site_label_2
_geom_angle_atom_site_label_3
_geom_angle
_geom_angle_site_symmetry_1
_geom_angle_site_symmetry_3
_geom_angle_publ_flag
O5 Cd1 N1 173.49(9) . . ?
O5 Cd1 O3 101.57(8) . . ?
N1 Cd1 O3 84.91(9) . . ?
O5 Cd1 O4 96.30(9) . 2 ?
N1 Cd1 O4 81.05(9) . 2 ?
O3 Cd1 O4 118.17(7) . 2 ?
O5 Cd1 O8 87.68(8) . 2_556 ?
N1 Cd1 O8 85.92(9) . 2_556 ?
O3 Cd1 O8 161.13(8) . 2_556 ?
O4 Cd1 O8 76.45(7) 2 2_556 ?
O5 Cd1 O1 87.13(8) . . ?
N1 Cd1 O1 92.77(8) . . ?
O3 Cd1 O1 85.21(7) . . ?
O4 Cd1 O1 154.83(7) 2 . ?
O8 Cd1 O1 78.80(7) 2_556 . ?
O5 Cd1 O3 91.28(7) . 2 ?
N1 Cd1 O3 91.74(8) . 2 ?
O3 Cd1 O3 68.69(9) . 2 ?
O4 Cd1 O3 52.10(7) 2 2 ?
O8 Cd1 O3 128.10(8) 2_556 2 ?
O1 Cd1 O3 152.99(7) . 2 ?
O1 Zn1 O7 115.67(10) . 2_556 ?
O1 Zn1 O6 109.56(9) . . ?
O7 Zn1 O6 103.83(11) 2_556 . ?
O1 Zn1 N4 123.54(10) . 1_456 ?
O7 Zn1 N4 99.19(10) 2_556 1_456 ?
O6 Zn1 N4 102.71(10) . 1_456 ?
C29 N1 C30 104.9(3) . . ?
C29 N1 Cd1 125.8(2) . . ?
C30 N1 Cd1 128.3(2) . . ?
C29 N2 C31 107.5(3) . . ?
C29 N2 C32 126.8(3) . . ?
C31 N2 C32 125.7(3) . . ?
C42 N3 C40 107.1(3) . . ?
C42 N3 C39 125.2(3) . . ?
C40 N3 C39 127.6(3) . . ?
C42 N4 C41 105.0(3) . . ?
C42 N4 Zn1 120.1(2) . 1_654 ?
C41 N4 Zn1 134.3(2) . 1_654 ?
C1 O1 Zn1 110.46(19) . . ?
C1 O1 Cd1 122.4(2) . . ?
Zn1 O1 Cd1 102.72(9) . . ?
C14 O3 Cd1 146.3(2) . . ?
C14 O3 Cd1 90.42(18) . 2 ?
Cd1 O3 Cd1 111.31(9) . 2 ?
C14 O4 Cd1 93.7(2) . 2 ?
C15 O5 Cd1 131.3(2) . . ?
C15 O6 Zn1 126.5(2) . . ?
C28 O7 Zn1 115.2(2) . 2_556 ?
C28 O8 Cd1 148.7(2) . 2_556 ?
O2 C1 O1 121.9(3) . . ?
O2 C1 C2 120.5(3) . . ?
O1 C1 C2 117.6(3) . . ?
C3 C2 C7 120.1(3) . . ?
C3 C2 C1 118.2(3) . . ?
C7 C2 C1 121.6(3) . . ?
C4 C3 C2 121.5(4) . . ?
C4 C3 H3 119.2 . . ?
C2 C3 H3 119.2 . . ?
C5 C4 C3 119.2(4) . . ?
C5 C4 H4 120.4 . . ?
C3 C4 H4 120.4 . . ?
C4 C5 C6 120.3(4) . . ?
C4 C5 H5 119.9 . . ?
C6 C5 H5 119.9 . . ?
C5 C6 C7 121.5(4) . . ?
C5 C6 H6 119.2 . . ?
C7 C6 H6 119.2 . . ?
C2 C7 C6 117.3(4) . . ?
C2 C7 C8 122.7(3) . . ?
C6 C7 C8 119.8(3) . . ?
C13 C8 C9 119.1(3) . . ?
C13 C8 C7 121.5(3) . . ?
C9 C8 C7 119.3(3) . . ?
C10 C9 C8 120.7(4) . . ?
C10 C9 H9 119.7 . . ?
C8 C9 H9 119.7 . . ?
C11 C10 C9 120.3(4) . . ?
C11 C10 H10 119.8 . . ?
C9 C10 H10 119.8 . . ?
C10 C11 C12 119.8(4) . . ?
C10 C11 H11 120.1 . . ?
C12 C11 H11 120.1 . . ?
C11 C12 C13 120.5(4) . . ?
C11 C12 H12 119.7 . . ?
C13 C12 H12 119.7 . . ?
C8 C13 C12 119.5(3) . . ?
C8 C13 C14 122.2(3) . . ?
C12 C13 C14 118.2(3) . . ?
O4 C14 O3 121.9(3) . . ?
O4 C14 C13 119.3(3) . . ?
O3 C14 C13 118.7(3) . . ?
O6 C15 O5 125.3(3) . . ?
O6 C15 C16 117.5(3) . . ?
O5 C15 C16 117.2(3) . . ?
C17 C16 C21 119.2(3) . . ?
C17 C16 C15 117.4(3) . . ?
C21 C16 C15 123.2(3) . . ?
C18 C17 C16 121.3(3) . . ?
C18 C17 H17 119.3 . . ?
C16 C17 H17 119.3 . . ?
C19 C18 C17 119.5(4) . . ?
C19 C18 H18 120.3 . . ?
C17 C18 H18 120.3 . . ?
C20 C19 C18 120.3(4) . . ?
C20 C19 H19 119.9 . . ?
C18 C19 H19 119.9 . . ?
C19 C20 C21 121.6(3) . . ?
C19 C20 H20 119.2 . . ?
C21 C20 H20 119.2 . . ?
C20 C21 C16 118.1(3) . . ?
C20 C21 C22 117.3(3) . . ?
C16 C21 C22 124.3(3) . . ?
C23 C22 C27 118.1(3) . . ?
C23 C22 C21 116.8(3) . . ?
C27 C22 C21 124.8(3) . . ?
C24 C23 C22 121.6(3) . . ?
C24 C23 H23 119.2 . . ?
C22 C23 H23 119.2 . . ?
C25 C24 C23 120.2(4) . . ?
C25 C24 H24 119.9 . . ?
C23 C24 H24 119.9 . . ?
C24 C25 C26 119.8(4) . . ?
C24 C25 H25 120.1 . . ?
C26 C25 H25 120.1 . . ?
C25 C26 C27 121.4(3) . . ?
C25 C26 H26 119.3 . . ?
C27 C26 H26 119.3 . . ?
C26 C27 C22 118.9(3) . . ?
C26 C27 C28 118.3(3) . . ?
C22 C27 C28 122.8(3) . . ?
O8 C28 O7 124.0(3) . . ?
O8 C28 C27 118.3(3) . . ?
O7 C28 C27 117.6(3) . . ?
N1 C29 N2 111.6(3) . . ?
N1 C29 H29 124.2 . . ?
N2 C29 H29 124.2 . . ?
C31 C30 N1 110.1(3) . . ?
C31 C30 H30 125.0 . . ?
N1 C30 H30 125.0 . . ?
C30 C31 N2 105.9(3) . . ?
C30 C31 H31 127.1 . . ?
N2 C31 H31 127.1 . . ?
N2 C32 C33 111.7(3) . . ?
N2 C32 H32A 109.3 . . ?
C33 C32 H32A 109.3 . . ?
N2 C32 H32B 109.3 . . ?
C33 C32 H32B 109.3 . . ?
H32A C32 H32B 108.0 . . ?
C34 C33 C38 119.1(3) . . ?
C34 C33 C32 119.9(3) . . ?
C38 C33 C32 121.0(3) . . ?
C33 C34 C35 119.7(3) . . ?
C33 C34 H34 120.1 . . ?
C35 C34 H34 120.1 . . ?
C36 C35 C34 121.9(4) . . ?
C36 C35 H35 119.1 . . ?
C34 C35 H35 119.1 . . ?
C35 C36 C37 118.1(3) . . ?
C35 C36 C39 120.6(4) . . ?
C37 C36 C39 121.3(3) . . ?
C36 C37 C38 120.5(3) . . ?
C36 C37 H37 119.7 . . ?
C38 C37 H37 119.7 . . ?
C33 C38 C37 120.6(4) . . ?
C33 C38 H38 119.7 . . ?
C37 C38 H38 119.7 . . ?
N3 C39 C36 111.9(3) . . ?
N3 C39 H39A 109.2 . . ?
C36 C39 H39A 109.2 . . ?
N3 C39 H39B 109.2 . . ?
C36 C39 H39B 109.2 . . ?
H39A C39 H39B 107.9 . . ?
C41 C40 N3 106.3(3) . . ?
C41 C40 H40 126.8 . . ?
N3 C40 H40 126.8 . . ?
C40 C41 N4 109.8(3) . . ?
C40 C41 H41 125.1 . . ?
N4 C41 H41 125.1 . . ?
N4 C42 N3 111.8(3) . . ?
N4 C42 H42 124.1 . . ?
N3 C42 H42 124.1 . . ?

loop_
_geom_bond_atom_site_label_1
_geom_bond_atom_site_label_2
_geom_bond_distance
_geom_bond_site_symmetry_2
_geom_bond_publ_flag
Cd1 O5 2.205(2) . ?
Cd1 N1 2.226(3) . ?
Cd1 O3 2.360(2) . ?
Cd1 O4 2.460(2) 2 ?
Cd1 O8 2.464(2) 2_556 ?
Cd1 O1 2.481(2) . ?
Cd1 O3 2.514(2) 2 ?
Zn1 O1 1.949(2) . ?
Zn1 O7 1.950(2) 2_556 ?
Zn1 O6 1.965(2) . ?
Zn1 N4 1.991(2) 1_456 ?
N1 C29 1.322(4) . ?
N1 C30 1.370(4) . ?
N2 C29 1.325(4) . ?
N2 C31 1.368(4) . ?
N2 C32 1.460(4) . ?
N3 C42 1.322(4) . ?
N3 C40 1.352(4) . ?
N3 C39 1.482(4) . ?
N4 C42 1.316(4) . ?
N4 C41 1.354(4) . ?
N4 Zn1 1.992(2) 1_654 ?
O1 C1 1.300(4) . ?
O2 C1 1.220(4) . ?
O3 C14 1.265(4) . ?
O3 Cd1 2.514(2) 2 ?
O4 C14 1.234(4) . ?
O4 Cd1 2.460(2) 2 ?
O5 C15 1.262(3) . ?
O6 C15 1.259(4) . ?
O7 C28 1.252(4) . ?
O7 Zn1 1.950(2) 2_556 ?
O8 C28 1.245(4) . ?
O8 Cd1 2.464(2) 2_556 ?
C1 C2 1.493(4) . ?
C2 C3 1.379(5) . ?
C2 C7 1.397(5) . ?
C3 C4 1.371(5) . ?
C3 H3 0.9300 . ?
C4 C5 1.367(6) . ?
C4 H4 0.9300 . ?
C5 C6 1.378(6) . ?
C5 H5 0.9300 . ?
C6 C7 1.398(5) . ?
C6 H6 0.9300 . ?
C7 C8 1.493(5) . ?
C8 C13 1.387(4) . ?
C8 C9 1.391(5) . ?
C9 C10 1.380(5) . ?
C9 H9 0.9300 . ?
C10 C11 1.371(6) . ?
C10 H10 0.9300 . ?
C11 C12 1.381(5) . ?
C11 H11 0.9300 . ?
C12 C13 1.396(5) . ?
C12 H12 0.9300 . ?
C13 C14 1.506(4) . ?
C15 C16 1.502(4) . ?
C16 C17 1.392(4) . ?
C16 C21 1.406(4) . ?
C17 C18 1.375(5) . ?
C17 H17 0.9300 . ?
C18 C19 1.374(5) . ?
C18 H18 0.9300 . ?
C19 C20 1.372(5) . ?
C19 H19 0.9300 . ?
C20 C21 1.393(5) . ?
C20 H20 0.9300 . ?
C21 C22 1.493(4) . ?
C22 C23 1.391(5) . ?
C22 C27 1.406(4) . ?
C23 C24 1.373(5) . ?
C23 H23 0.9300 . ?
C24 C25 1.360(5) . ?
C24 H24 0.9300 . ?
C25 C26 1.373(5) . ?
C25 H25 0.9300 . ?
C26 C27 1.391(4) . ?
C26 H26 0.9300 . ?
C27 C28 1.498(5) . ?
C29 H29 0.9300 . ?
C30 C31 1.344(5) . ?
C30 H30 0.9300 . ?
C31 H31 0.9300 . ?
C32 C33 1.511(4) . ?
C32 H32A 0.9700 . ?
C32 H32B 0.9700 . ?
C33 C34 1.371(5) . ?
C33 C38 1.371(5) . ?
C34 C35 1.383(5) . ?
C34 H34 0.9300 . ?
C35 C36 1.363(5) . ?
C35 H35 0.9300 . ?
C36 C37 1.377(5) . ?
C36 C39 1.505(4) . ?
C37 C38 1.385(5) . ?
C37 H37 0.9300 . ?
C38 H38 0.9300 . ?
C39 H39A 0.9700 . ?
C39 H39B 0.9700 . ?
C40 C41 1.347(4) . ?
C40 H40 0.9300 . ?
C41 H41 0.9300 . ?
C42 H42 0.9300 . ?

loop_
_geom_torsion_atom_site_label_1
_geom_torsion_atom_site_label_2
_geom_torsion_atom_site_label_3
_geom_torsion_atom_site_label_4
_geom_torsion
_geom_torsion_site_symmetry_1
_geom_torsion_site_symmetry_2
_geom_torsion_site_symmetry_3
_geom_torsion_site_symmetry_4
_geom_torsion_publ_flag
O5 Cd1 N1 C29 170.2(7) . . . . ?
O3 Cd1 N1 C29 -15.8(3) . . . . ?
O4 Cd1 N1 C29 103.8(3) 2 . . . ?
O8 Cd1 N1 C29 -179.3(3) 2_556 . . . ?
O1 Cd1 N1 C29 -100.8(3) . . . . ?
O3 Cd1 N1 C29 52.6(3) 2 . . . ?
O5 Cd1 N1 C30 3.3(9) . . . . ?
O3 Cd1 N1 C30 177.2(3) . . . . ?
O4 Cd1 N1 C30 -63.2(3) 2 . . . ?
O8 Cd1 N1 C30 13.7(3) 2_556 . . . ?
O1 Cd1 N1 C30 92.3(3) . . . . ?
O3 Cd1 N1 C30 -114.4(3) 2 . . . ?
O7 Zn1 O1 C1 -64.9(2) 2_556 . . . ?
O6 Zn1 O1 C1 178.3(2) . . . . ?
N4 Zn1 O1 C1 57.2(2) 1_456 . . . ?
O7 Zn1 O1 Cd1 67.22(12) 2_556 . . . ?
O6 Zn1 O1 Cd1 -49.66(11) . . . . ?
N4 Zn1 O1 Cd1 -170.70(10) 1_456 . . . ?
O5 Cd1 O1 C1 172.9(2) . . . . ?
N1 Cd1 O1 C1 -0.6(2) . . . . ?
O3 Cd1 O1 C1 -85.2(2) . . . . ?
O4 Cd1 O1 C1 74.2(3) 2 . . . ?
O8 Cd1 O1 C1 84.7(2) 2_556 . . . ?
O3 Cd1 O1 C1 -99.9(3) 2 . . . ?
O5 Cd1 O1 Zn1 48.34(10) . . . . ?
N1 Cd1 O1 Zn1 -125.14(10) . . . . ?
O3 Cd1 O1 Zn1 150.21(10) . . . . ?
O4 Cd1 O1 Zn1 -50.4(2) 2 . . . ?
O8 Cd1 O1 Zn1 -39.86(9) 2_556 . . . ?
O3 Cd1 O1 Zn1 135.54(13) 2 . . . ?
O5 Cd1 O3 C14 40.0(4) . . . . ?
N1 Cd1 O3 C14 -139.4(4) . . . . ?
O4 Cd1 O3 C14 143.6(4) 2 . . . ?
O8 Cd1 O3 C14 -78.2(5) 2_556 . . . ?
O1 Cd1 O3 C14 -46.1(4) . . . . ?
O3 Cd1 O3 C14 126.8(4) 2 . . . ?
O5 Cd1 O3 Cd1 -86.83(10) . . . 2 ?
N1 Cd1 O3 Cd1 93.87(10) . . . 2 ?
O4 Cd1 O3 Cd1 16.87(13) 2 . . 2 ?
O8 Cd1 O3 Cd1 155.1(2) 2_556 . . 2 ?
O1 Cd1 O3 Cd1 -172.91(10) . . . 2 ?
O3 Cd1 O3 Cd1 0.0 2 . . 2 ?
N1 Cd1 O5 C15 33.9(9) . . . . ?
O3 Cd1 O5 C15 -140.0(3) . . . . ?
O4 Cd1 O5 C15 99.5(3) 2 . . . ?
O8 Cd1 O5 C15 23.4(3) 2_556 . . . ?
O1 Cd1 O5 C15 -55.5(3) . . . . ?
O3 Cd1 O5 C15 151.5(3) 2 . . . ?
O1 Zn1 O6 C15 39.7(3) . . . . ?
O7 Zn1 O6 C15 -84.4(3) 2_556 . . . ?
N4 Zn1 O6 C15 172.7(3) 1_456 . . . ?
Zn1 O1 C1 O2 5.2(4) . . . . ?
Cd1 O1 C1 O2 -115.8(3) . . . . ?
Zn1 O1 C1 C2 -175.2(2) . . . . ?
Cd1 O1 C1 C2 63.8(4) . . . . ?
O2 C1 C2 C3 40.5(5) . . . . ?
O1 C1 C2 C3 -139.1(3) . . . . ?
O2 C1 C2 C7 -138.2(4) . . . . ?
O1 C1 C2 C7 42.2(4) . . . . ?
C7 C2 C3 C4 -1.5(5) . . . . ?
C1 C2 C3 C4 179.7(3) . . . . ?
C2 C3 C4 C5 1.4(6) . . . . ?
C3 C4 C5 C6 -0.8(7) . . . . ?
C4 C5 C6 C7 0.3(7) . . . . ?
C3 C2 C7 C6 1.0(5) . . . . ?
C1 C2 C7 C6 179.6(3) . . . . ?
C3 C2 C7 C8 -174.2(3) . . . . ?
C1 C2 C7 C8 4.5(5) . . . . ?
C5 C6 C7 C2 -0.4(6) . . . . ?
C5 C6 C7 C8 174.9(4) . . . . ?
C2 C7 C8 C13 -111.6(4) . . . . ?
C6 C7 C8 C13 73.4(4) . . . . ?
C2 C7 C8 C9 72.1(4) . . . . ?
C6 C7 C8 C9 -102.9(4) . . . . ?
C13 C8 C9 C10 1.2(5) . . . . ?
C7 C8 C9 C10 177.5(3) . . . . ?
C8 C9 C10 C11 -2.1(6) . . . . ?
C9 C10 C11 C12 1.2(7) . . . . ?
C10 C11 C12 C13 0.7(7) . . . . ?
C9 C8 C13 C12 0.7(5) . . . . ?
C7 C8 C13 C12 -175.6(3) . . . . ?
C9 C8 C13 C14 -176.6(3) . . . . ?
C7 C8 C13 C14 7.2(5) . . . . ?
C11 C12 C13 C8 -1.6(5) . . . . ?
C11 C12 C13 C14 175.8(4) . . . . ?
Cd1 O4 C14 O3 14.3(3) 2 . . . ?
Cd1 O4 C14 C13 -162.1(3) 2 . . . ?
Cd1 O3 C14 O4 -145.7(3) . . . . ?
Cd1 O3 C14 O4 -14.0(3) 2 . . . ?
Cd1 O3 C14 C13 30.7(5) . . . . ?
Cd1 O3 C14 C13 162.4(3) 2 . . . ?
C8 C13 C14 O4 -125.9(4) . . . . ?
C12 C13 C14 O4 56.8(4) . . . . ?
C8 C13 C14 O3 57.6(4) . . . . ?
C12 C13 C14 O3 -119.7(4) . . . . ?
Zn1 O6 C15 O5 -31.4(5) . . . . ?
Zn1 O6 C15 C16 146.8(2) . . . . ?
Cd1 O5 C15 O6 48.9(5) . . . . ?
Cd1 O5 C15 C16 -129.4(3) . . . . ?
O6 C15 C16 C17 -156.7(3) . . . . ?
O5 C15 C16 C17 21.7(4) . . . . ?
O6 C15 C16 C21 17.9(5) . . . . ?
O5 C15 C16 C21 -163.7(3) . . . . ?
C21 C16 C17 C18 -0.5(5) . . . . ?
C15 C16 C17 C18 174.4(3) . . . . ?
C16 C17 C18 C19 0.0(6) . . . . ?
C17 C18 C19 C20 0.1(6) . . . . ?
C18 C19 C20 C21 0.2(7) . . . . ?
C19 C20 C21 C16 -0.7(6) . . . . ?
C19 C20 C21 C22 172.9(4) . . . . ?
C17 C16 C21 C20 0.8(5) . . . . ?
C15 C16 C21 C20 -173.7(3) . . . . ?
C17 C16 C21 C22 -172.3(3) . . . . ?
C15 C16 C21 C22 13.2(5) . . . . ?
C20 C21 C22 C23 -97.0(4) . . . . ?
C16 C21 C22 C23 76.2(4) . . . . ?
C20 C21 C22 C27 76.2(4) . . . . ?
C16 C21 C22 C27 -110.6(4) . . . . ?
C27 C22 C23 C24 0.0(6) . . . . ?
C21 C22 C23 C24 173.7(4) . . . . ?
C22 C23 C24 C25 -0.9(7) . . . . ?
C23 C24 C25 C26 1.1(7) . . . . ?
C24 C25 C26 C27 -0.3(6) . . . . ?
C25 C26 C27 C22 -0.6(5) . . . . ?
C25 C26 C27 C28 177.3(3) . . . . ?
C23 C22 C27 C26 0.8(5) . . . . ?
C21 C22 C27 C26 -172.4(3) . . . . ?
C23 C22 C27 C28 -177.1(3) . . . . ?
C21 C22 C27 C28 9.8(5) . . . . ?
Cd1 O8 C28 O7 -29.6(7) 2_556 . . . ?
Cd1 O8 C28 C27 151.4(3) 2_556 . . . ?
Zn1 O7 C28 O8 9.1(5) 2_556 . . . ?
Zn1 O7 C28 C27 -171.9(2) 2_556 . . . ?
C26 C27 C28 O8 5.1(5) . . . . ?
C22 C27 C28 O8 -177.0(3) . . . . ?
C26 C27 C28 O7 -174.0(3) . . . . ?
C22 C27 C28 O7 3.9(5) . . . . ?
C30 N1 C29 N2 -0.6(4) . . . . ?
Cd1 N1 C29 N2 -170.0(2) . . . . ?
C31 N2 C29 N1 0.6(4) . . . . ?
C32 N2 C29 N1 -177.8(3) . . . . ?
C29 N1 C30 C31 0.3(4) . . . . ?
Cd1 N1 C30 C31 169.4(2) . . . . ?
N1 C30 C31 N2 0.1(4) . . . . ?
C29 N2 C31 C30 -0.4(4) . . . . ?
C32 N2 C31 C30 178.0(3) . . . . ?
C29 N2 C32 C33 -127.8(3) . . . . ?
C31 N2 C32 C33 54.1(5) . . . . ?
N2 C32 C33 C34 -113.1(4) . . . . ?
N2 C32 C33 C38 66.3(4) . . . . ?
C38 C33 C34 C35 1.6(5) . . . . ?
C32 C33 C34 C35 -178.9(3) . . . . ?
C33 C34 C35 C36 -0.4(6) . . . . ?
C34 C35 C36 C37 -0.6(6) . . . . ?
C34 C35 C36 C39 177.8(3) . . . . ?
C35 C36 C37 C38 0.5(5) . . . . ?
C39 C36 C37 C38 -177.9(3) . . . . ?
C34 C33 C38 C37 -1.7(5) . . . . ?
C32 C33 C38 C37 178.8(3) . . . . ?
C36 C37 C38 C33 0.7(6) . . . . ?
C42 N3 C39 C36 -148.2(4) . . . . ?
C40 N3 C39 C36 36.9(5) . . . . ?
C35 C36 C39 N3 -96.5(4) . . . . ?
C37 C36 C39 N3 81.9(4) . . . . ?
C42 N3 C40 C41 0.5(4) . . . . ?
C39 N3 C40 C41 176.2(3) . . . . ?
N3 C40 C41 N4 0.0(5) . . . . ?
C42 N4 C41 C40 -0.4(4) . . . . ?
Zn1 N4 C41 C40 -171.2(3) 1_654 . . . ?
C41 N4 C42 N3 0.8(4) . . . . ?
Zn1 N4 C42 N3 173.2(2) 1_654 . . . ?
C40 N3 C42 N4 -0.8(4) . . . . ?
C39 N3 C42 N4 -176.7(3) . . . . ?
